data_4515168
loop_
_publ_author_name
'Finelli, Alba'
'H\'erault, Nelly'
'Crochet, Aur\'elien'
'Fromm, Katharina M.'

_publ_section_title
;
 Compartmentalization of Alkaline-Earth Metals in Salen-Type Cu- and
 Ni-Complexes in Solution and in the Solid State.
;
_journal_issue 6
_journal_name_full 'ACS omega'
_journal_page_first 10231
_journal_page_last 10242
_journal_paper_doi 10.1021/acsomega.9b00365
_journal_volume 4
_journal_year 2019
_chemical_formula_moiety 'C18 H20 Cu N4 O11 Sr'
_chemical_formula_sum 'C18 H20 Cu N4 O11 Sr'
_chemical_formula_weight 619.54
_chemical_name_systematic 'Copper(II) Strontium(II) dimethoxysalen'
_space_group_crystal_system orthorhombic
_space_group_IT_number 33
_space_group_name_Hall 'P 2c -2n'
_space_group_name_H-M_alt 'P n a 21'
_symmetry_space_group_name_Hall 'P 2c -2n'
_symmetry_space_group_name_H-M 'P n a 21'
_atom_sites_solution_hydrogens mixed
_atom_sites_solution_primary dual
_audit_creation_date 2018-07-06
_audit_creation_method
;
Olex2 1.2
(compiled 2018.05.29 svn.r3508 for OlexSys, GUI svn.r5506)
;
_cell_angle_alpha 90
_cell_angle_beta 90
_cell_angle_gamma 90
_cell_formula_units_Z 4
_cell_length_a 22.7055(5)
_cell_length_b 8.6682(5)
_cell_length_c 11.1732(14)
_cell_measurement_reflns_used 11535
_cell_measurement_temperature 200
_cell_measurement_theta_max 25.22
_cell_measurement_theta_min 1.79
_cell_volume 2199.1(3)
_computing_cell_refinement 'X-Area (Stoe & Cie, 2009)'
_computing_data_collection 'X-Area (Stoe & Cie, 2009)'
_computing_data_reduction 'X-RED32(Stoe & Cie, 2009)'
_computing_molecular_graphics 'Olex2 (Dolomanov et al., 2009)'
_computing_publication_material 'Olex2 (Dolomanov et al., 2009)'
_computing_structure_refinement 'ShelXL (Sheldrick, 2015)'
_computing_structure_solution 'ShelXT (Sheldrick, 2015)'
_diffrn_ambient_temperature 200
_diffrn_detector_area_resol_mean 6.67
_diffrn_measured_fraction_theta_full 0.999
_diffrn_measured_fraction_theta_max 0.999
_diffrn_measurement_device_type 'STOE IPDS2'
_diffrn_measurement_method 'rotation method'
_diffrn_radiation_monochromator graphite
_diffrn_radiation_probe x-ray
_diffrn_radiation_type MoK\a
_diffrn_radiation_wavelength 0.71073
_diffrn_reflns_av_R_equivalents 0.0780
_diffrn_reflns_av_unetI/netI 0.0482
_diffrn_reflns_Laue_measured_fraction_full 0.999
_diffrn_reflns_Laue_measured_fraction_max 0.999
_diffrn_reflns_limit_h_max 27
_diffrn_reflns_limit_h_min -27
_diffrn_reflns_limit_k_max 10
_diffrn_reflns_limit_k_min -10
_diffrn_reflns_limit_l_max 13
_diffrn_reflns_limit_l_min -12
_diffrn_reflns_number 26728
_diffrn_reflns_point_group_measured_fraction_full 0.985
_diffrn_reflns_point_group_measured_fraction_max 0.985
_diffrn_reflns_theta_full 24.996
_diffrn_reflns_theta_max 24.996
_diffrn_reflns_theta_min 2.515
_diffrn_source 'fine-focus sealed tube'
_diffrn_source_type 'Stoe IPDS2'
_exptl_absorpt_coefficient_mu 3.462
_exptl_absorpt_correction_T_max 0.8485
_exptl_absorpt_correction_T_min 0.5795
_exptl_absorpt_correction_type integration
_exptl_absorpt_process_details 'Stoe & Cie (2002). X-SHAPE. Stoe & Cie, Darmstadt, Germany'
_exptl_crystal_colour violet
_exptl_crystal_colour_primary violet
_exptl_crystal_density_diffrn 1.871
_exptl_crystal_description rhombohedral
_exptl_crystal_F_000 1244
_exptl_crystal_recrystallization_method 'Slow Diffusion ACN/EtOH-diethyl ether'
_exptl_crystal_size_max 0.21
_exptl_crystal_size_mid 0.107
_exptl_crystal_size_min 0.04
_refine_diff_density_max 0.458
_refine_diff_density_min -0.666
_refine_diff_density_rms 0.090
_refine_ls_abs_structure_details
;
 Flack x determined using 1066 quotients [(I+)-(I-)]/[(I+)+(I-)]
 (Parsons, Flack and Wagner, Acta Cryst. B69 (2013) 249-259).
;
_refine_ls_abs_structure_Flack -0.014(5)
_refine_ls_extinction_coef 0.0028(5)
_refine_ls_extinction_expression Fc^*^=kFc[1+0.001xFc^2^\l^3^/sin(2\q)]^-1/4^
_refine_ls_extinction_method 'SHELXL-2018/3 (Sheldrick 2018)'
_refine_ls_goodness_of_fit_ref 1.031
_refine_ls_hydrogen_treatment mixed
_refine_ls_matrix_type full
_refine_ls_number_parameters 283
_refine_ls_number_reflns 3809
_refine_ls_number_restraints 3
_refine_ls_restrained_S_all 1.031
_refine_ls_R_factor_all 0.0662
_refine_ls_R_factor_gt 0.0395
_refine_ls_shift/su_max 0.000
_refine_ls_shift/su_mean 0.000
_refine_ls_structure_factor_coef Fsqd
_refine_ls_weighting_details 'w=1/[\s^2^(Fo^2^)+(0.0450P)^2^+0.8623P] where P=(Fo^2^+2Fc^2^)/3'
_refine_ls_weighting_scheme calc
_refine_ls_wR_factor_gt 0.0826
_refine_ls_wR_factor_ref 0.0930
_reflns_Friedel_coverage 0.867
_reflns_Friedel_fraction_full 0.969
_reflns_Friedel_fraction_max 0.969
_reflns_number_gt 2817
_reflns_number_total 3809
_reflns_threshold_expression 'I > 2\s(I)'
_cod_data_source_file ao9b00365_si_003.cif
_cod_data_source_block af47lg5cusr
_cod_database_code 4515168
_shelx_shelxl_version_number 2018/3
_shelx_space_group_comment
;
The symmetry employed for this shelxl refinement is uniquely defined
by the following loop, which should always be used as a source of
symmetry information in preference to the above space-group names.
They are only intended as comments.
;
_olex2_refinement_description
;
1. Fixed Uiso
 At 1.2 times of:
  All C(H) groups, All C(H,H) groups
 At 1.5 times of:
  All C(H,H,H) groups, All Sr(H,H) groups
2. Restrained distances
 H11B-O11
 0.91 with sigma of 0.02
 O11-H11A
 0.91 with sigma of 0.02
3. Uiso/Uaniso restraints and constraints
Uanis(O5) = Uanis(O6) = Uanis(O8) = Uanis(O9)
4.a Secondary CH2 refined with riding coordinates:
 C9(H9A,H9B), C10(H10A,H10B)
4.b Aromatic/amide H refined with riding coordinates:
 C5(H5), C4(H4), C3(H3), C8(H8), C11(H11), C15(H15), C14(H14), C13(H13)
4.c Fitted hexagon refined as free rotating group:
 C7(C6,C5,C4,C3,C2), C17(C16,C15,C14,C13,C12)
4.d Idealised Me refined as rotating group:
 C1(H1A,H1B,H1C), C18(H18A,H18B,H18C)
;
_olex2_submission_original_sample_id LCuSr
_olex2_submission_special_instructions 'No special instructions were received'

loop_
_space_group_symop_operation_xyz
'x, y, z'
'-x, -y, z+1/2'
'-x+1/2, y+1/2, z+1/2'
'x+1/2, -y+1/2, z'

loop_
_atom_site_label
_atom_site_type_symbol
_atom_site_fract_x
_atom_site_fract_y
_atom_site_fract_z
_atom_site_U_iso_or_equiv
_atom_site_adp_type
_atom_site_occupancy
_atom_site_site_symmetry_order
_atom_site_calc_flag
_atom_site_refinement_flags_posn
C1 C 0.0270(5) 1.2534(15) 0.6109(12) 0.073(4) Uani 1 1 d .
H1A H 0.018418 1.357496 0.640364 0.109 Uiso 1 1 calc GR
H1B H -0.003816 1.182331 0.637860 0.109 Uiso 1 1 calc GR
H1C H 0.028198 1.254469 0.523184 0.109 Uiso 1 1 calc GR
C7 C 0.1857(3) 1.2301(5) 0.6558(6) 0.042(2) Uani 1 1 d .
C6 C 0.2367(2) 1.3142(7) 0.6337(6) 0.047(2) Uani 1 1 d G
C5 C 0.2330(3) 1.4607(7) 0.5836(7) 0.056(3) Uani 1 1 d G
H5 H 0.267795 1.518170 0.568446 0.067 Uiso 1 1 calc R
C4 C 0.1783(3) 1.5230(6) 0.5555(7) 0.064(3) Uani 1 1 d G
H4 H 0.175710 1.623023 0.521262 0.076 Uiso 1 1 calc R
C3 C 0.1273(2) 1.4388(7) 0.5777(6) 0.056(3) Uani 1 1 d G
H3 H 0.089913 1.481383 0.558507 0.067 Uiso 1 1 calc R
C2 C 0.1310(2) 1.2924(6) 0.6278(6) 0.045(2) Uani 1 1 d G
C8 C 0.2949(4) 1.2617(12) 0.6628(10) 0.053(3) Uani 1 1 d .
H8 H 0.326695 1.329943 0.647198 0.064 Uiso 1 1 calc R
C9 C 0.3686(4) 1.0914(12) 0.7394(13) 0.064(3) Uani 1 1 d .
H9A H 0.378040 1.132530 0.819827 0.077 Uiso 1 1 calc R
H9B H 0.395889 1.139203 0.681028 0.077 Uiso 1 1 calc R
C10 C 0.3764(4) 0.9206(12) 0.7386(12) 0.062(3) Uani 1 1 d .
H10A H 0.387197 0.885725 0.657131 0.074 Uiso 1 1 calc R
H10B H 0.408617 0.891359 0.793885 0.074 Uiso 1 1 calc R
C11 C 0.3209(4) 0.7160(13) 0.8293(9) 0.052(3) Uani 1 1 d .
H11 H 0.358143 0.672816 0.848674 0.062 Uiso 1 1 calc R
C17 C 0.2123(2) 0.6742(5) 0.8366(5) 0.041(2) Uani 1 1 d .
C16 C 0.16513(19) 0.5792(7) 0.8660(6) 0.045(2) Uani 1 1 d G
C15 C 0.1752(3) 0.4383(6) 0.9217(6) 0.055(3) Uani 1 1 d G
H15 H 0.142978 0.373339 0.941872 0.066 Uiso 1 1 calc R
C14 C 0.2324(3) 0.3923(6) 0.9480(6) 0.061(3) Uani 1 1 d G
H14 H 0.239291 0.295982 0.986048 0.073 Uiso 1 1 calc R
C13 C 0.2796(2) 0.4873(7) 0.9185(7) 0.057(3) Uani 1 1 d G
H13 H 0.318656 0.455887 0.936456 0.069 Uiso 1 1 calc R
C12 C 0.2695(2) 0.6282(6) 0.8628(6) 0.048(2) Uani 1 1 d G
C18 C 0.0616(5) 0.5412(12) 0.8706(10) 0.061(3) Uani 1 1 d .
H18A H 0.064393 0.440774 0.830691 0.092 Uiso 1 1 calc GR
H18B H 0.024968 0.592436 0.846564 0.092 Uiso 1 1 calc GR
H18C H 0.061688 0.526265 0.957520 0.092 Uiso 1 1 calc GR
Cu1 Cu 0.25270(4) 0.96771(11) 0.74075(12) 0.0444(3) Uani 1 1 d .
N1 N 0.3072(4) 1.1302(10) 0.7079(7) 0.053(2) Uani 1 1 d .
N2 N 0.3210(3) 0.8458(10) 0.7763(9) 0.051(2) Uani 1 1 d .
N3 N 0.0985(4) 1.0303(9) 1.0244(7) 0.050(2) Uani 1 1 d .
N4 N 0.0443(4) 0.7771(10) 0.5270(9) 0.057(2) Uani 1 1 d .
O1 O 0.0830(3) 1.2035(7) 0.6566(6) 0.0523(17) Uani 1 1 d .
O2 O 0.1854(3) 1.0872(7) 0.7046(5) 0.0456(16) Uani 1 1 d .
O3 O 0.1989(2) 0.8103(6) 0.7838(6) 0.0464(18) Uani 1 1 d .
O4 O 0.1110(3) 0.6353(7) 0.8368(6) 0.0484(17) Uani 1 1 d .
O5 O 0.1046(5) 1.1186(10) 0.9404(8) 0.0895(15) Uani 1 1 d .
O6 O 0.0889(5) 0.8925(11) 0.9976(8) 0.0895(15) Uani 1 1 d .
O7 O 0.1023(4) 1.0720(11) 1.1299(7) 0.077(2) Uani 1 1 d .
O8 O 0.0734(5) 0.9016(11) 0.5248(8) 0.0895(15) Uani 1 1 d .
O9 O 0.0326(5) 0.7217(10) 0.6267(8) 0.0895(15) Uani 1 1 d .
O10 O 0.0288(4) 0.7182(12) 0.4323(8) 0.091(3) Uani 1 1 d .
O11 O -0.0137(3) 0.9539(12) 0.8046(7) 0.082(3) Uani 1 1 d D
Sr1 Sr 0.09674(3) 0.92496(8) 0.75928(8) 0.0424(2) Uani 1 1 d .
H11A H -0.043(3) 0.935(10) 0.751(7) 0.064 Uiso 1 1 d DR
H11B H -0.031(4) 0.997(11) 0.868(6) 0.064 Uiso 1 1 d DR

loop_
_atom_site_aniso_label
_atom_site_aniso_U_11
_atom_site_aniso_U_22
_atom_site_aniso_U_33
_atom_site_aniso_U_23
_atom_site_aniso_U_13
_atom_site_aniso_U_12
C1 0.048(7) 0.074(8) 0.096(10) 0.009(7) -0.020(6) 0.006(6)
C7 0.052(6) 0.039(5) 0.036(5) -0.008(4) 0.008(4) 0.000(4)
C6 0.055(7) 0.041(5) 0.045(6) 0.000(4) 0.011(5) -0.005(5)
C5 0.065(8) 0.043(6) 0.059(7) 0.006(5) 0.006(6) -0.015(6)
C4 0.092(10) 0.042(6) 0.057(7) 0.006(5) -0.005(6) -0.006(6)
C3 0.068(7) 0.044(6) 0.055(6) 0.003(5) -0.008(5) 0.001(5)
C2 0.058(6) 0.036(5) 0.041(5) -0.004(4) -0.003(5) 0.003(5)
C8 0.049(7) 0.055(6) 0.056(6) -0.005(5) 0.003(5) -0.012(5)
C9 0.040(5) 0.079(7) 0.074(9) 0.006(8) -0.003(6) -0.014(4)
C10 0.044(5) 0.078(6) 0.064(8) 0.001(8) 0.007(6) -0.007(5)
C11 0.043(6) 0.060(7) 0.052(6) -0.010(5) -0.008(5) 0.010(5)
C17 0.043(5) 0.041(5) 0.039(5) -0.001(4) -0.006(4) 0.007(4)
C16 0.050(6) 0.040(5) 0.045(5) -0.001(5) 0.003(4) -0.002(5)
C15 0.074(8) 0.037(6) 0.055(6) 0.007(5) 0.000(5) -0.001(5)
C14 0.073(8) 0.047(6) 0.062(7) 0.005(6) -0.005(6) 0.013(6)
C13 0.065(7) 0.055(6) 0.052(7) -0.005(5) -0.018(6) 0.021(6)
C12 0.051(6) 0.045(5) 0.050(6) -0.006(5) -0.006(5) 0.014(5)
C18 0.050(6) 0.064(7) 0.069(7) 0.011(6) 0.008(5) -0.012(5)
Cu1 0.0362(5) 0.0413(5) 0.0558(7) -0.0009(7) 0.0007(6) -0.0007(4)
N1 0.045(4) 0.059(5) 0.054(5) -0.005(4) 0.002(4) -0.001(4)
N2 0.043(4) 0.054(4) 0.057(7) -0.009(5) 0.003(5) -0.002(3)
N3 0.046(5) 0.056(5) 0.048(5) 0.003(4) 0.004(4) 0.000(4)
N4 0.046(5) 0.055(5) 0.070(7) -0.008(5) -0.003(4) 0.006(4)
O1 0.049(4) 0.048(4) 0.061(4) 0.006(3) -0.006(3) 0.000(3)
O2 0.043(3) 0.037(3) 0.056(4) 0.006(3) 0.005(3) -0.005(3)
O3 0.042(3) 0.038(3) 0.059(5) 0.008(3) -0.003(3) 0.008(2)
O4 0.043(4) 0.041(3) 0.061(4) 0.000(3) 0.002(3) -0.002(3)
O5 0.136(5) 0.068(2) 0.064(3) 0.000(2) 0.002(3) -0.028(3)
O6 0.136(5) 0.068(2) 0.064(3) 0.000(2) 0.002(3) -0.028(3)
O7 0.079(6) 0.102(6) 0.049(5) -0.027(5) 0.004(4) -0.003(5)
O8 0.136(5) 0.068(2) 0.064(3) 0.000(2) 0.002(3) -0.028(3)
O9 0.136(5) 0.068(2) 0.064(3) 0.000(2) 0.002(3) -0.028(3)
O10 0.095(7) 0.116(7) 0.061(6) -0.024(5) -0.017(5) -0.019(6)
O11 0.044(4) 0.135(8) 0.069(6) -0.037(5) -0.003(3) 0.018(5)
Sr1 0.0379(4) 0.0414(4) 0.0478(4) 0.0013(5) 0.0008(6) -0.0001(3)

loop_
_atom_type_symbol
_atom_type_description
_atom_type_scat_dispersion_real
_atom_type_scat_dispersion_imag
_atom_type_scat_source
C C 0.0033 0.0016 'International Tables Vol C Tables 4.2.6.8 and 6.1.1.4'
H H 0.0000 0.0000 'International Tables Vol C Tables 4.2.6.8 and 6.1.1.4'
Cu Cu 0.3201 1.2651 'International Tables Vol C Tables 4.2.6.8 and 6.1.1.4'
N N 0.0061 0.0033 'International Tables Vol C Tables 4.2.6.8 and 6.1.1.4'
O O 0.0106 0.0060 'International Tables Vol C Tables 4.2.6.8 and 6.1.1.4'
Sr Sr -1.5307 3.2498 'International Tables Vol C Tables 4.2.6.8 and 6.1.1.4'

loop_
_geom_angle_atom_site_label_1
_geom_angle_atom_site_label_2
_geom_angle_atom_site_label_3
_geom_angle
H1A C1 H1B 109.5
H1A C1 H1C 109.5
H1B C1 H1C 109.5
O1 C1 H1A 109.5
O1 C1 H1B 109.5
O1 C1 H1C 109.5
C6 C7 C2 120.0
O2 C7 C6 123.9(5)
O2 C7 C2 116.1(5)
C7 C6 C5 120.0
C7 C6 C8 124.0(6)
C5 C6 C8 115.9(6)
C6 C5 H5 120.0
C6 C5 C4 120.0
C4 C5 H5 120.0
C5 C4 H4 120.0
C5 C4 C3 120.0
C3 C4 H4 120.0
C4 C3 H3 120.0
C2 C3 C4 120.0
C2 C3 H3 120.0
C3 C2 C7 120.0
O1 C2 C7 116.0(5)
O1 C2 C3 123.9(5)
C6 C8 H8 117.5
N1 C8 C6 125.1(9)
N1 C8 H8 117.5
H9A C9 H9B 108.2
C10 C9 H9A 109.7
C10 C9 H9B 109.7
N1 C9 H9A 109.7
N1 C9 H9B 109.7
N1 C9 C10 109.7(8)
C9 C10 H10A 109.8
C9 C10 H10B 109.8
H10A C10 H10B 108.2
N2 C10 C9 109.5(8)
N2 C10 H10A 109.8
N2 C10 H10B 109.8
C12 C11 H11 117.0
N2 C11 H11 117.0
N2 C11 C12 126.1(9)
C16 C17 C12 120.0
O3 C17 C16 116.6(5)
O3 C17 C12 123.4(5)
C15 C16 C17 120.0
O4 C16 C17 115.2(5)
O4 C16 C15 124.8(5)
C16 C15 H15 120.0
C16 C15 C14 120.0
C14 C15 H15 120.0
C15 C14 H14 120.0
C13 C14 C15 120.0
C13 C14 H14 120.0
C14 C13 H13 120.0
C12 C13 C14 120.0
C12 C13 H13 120.0
C17 C12 C11 123.4(6)
C13 C12 C11 116.5(6)
C13 C12 C17 120.0
H18A C18 H18B 109.5
H18A C18 H18C 109.5
H18B C18 H18C 109.5
O4 C18 H18A 109.5
O4 C18 H18B 109.5
O4 C18 H18C 109.5
N1 Cu1 N2 85.5(4)
N1 Cu1 Sr1 137.0(3)
N2 Cu1 Sr1 137.2(3)
O2 Cu1 N1 94.5(3)
O2 Cu1 N2 179.6(4)
O2 Cu1 O3 85.8(3)
O2 Cu1 Sr1 42.80(18)
O3 Cu1 N1 176.3(3)
O3 Cu1 N2 94.1(3)
O3 Cu1 Sr1 43.12(17)
C8 N1 C9 120.3(9)
C8 N1 Cu1 126.2(7)
C9 N1 Cu1 113.4(6)
C10 N2 Cu1 112.8(7)
C11 N2 C10 121.5(9)
C11 N2 Cu1 125.6(7)
O5 N3 O6 115.7(9)
O5 N3 O7 122.9(9)
O5 N3 Sr1 56.6(5)
O6 N3 Sr1 59.1(5)
O7 N3 O6 121.4(9)
O7 N3 Sr1 176.6(7)
O8 N4 Sr1 57.9(6)
O9 N4 O8 117.3(9)
O9 N4 Sr1 59.7(5)
O10 N4 O8 119.2(10)
O10 N4 O9 123.5(10)
O10 N4 Sr1 174.3(7)
C1 O1 Sr1 121.6(6)
C2 O1 C1 116.8(7)
C2 O1 Sr1 120.8(4)
C7 O2 Cu1 125.6(5)
C7 O2 Sr1 127.7(4)
Cu1 O2 Sr1 106.7(3)
C17 O3 Cu1 126.5(4)
C17 O3 Sr1 126.4(4)
Cu1 O3 Sr1 106.2(2)
C16 O4 C18 116.0(7)
C16 O4 Sr1 121.5(4)
C18 O4 Sr1 121.5(6)
N3 O5 Sr1 100.6(6)
N3 O6 Sr1 97.3(6)
N4 O8 Sr1 98.5(7)
N4 O9 Sr1 97.1(6)
Sr1 O11 H11A 124(7)
Sr1 O11 H11B 129(7)
H11A O11 H11B 106(10)
N3 Sr1 Cu1 90.71(16)
N3 Sr1 N4 156.6(2)
N4 Sr1 Cu1 111.84(16)
O1 Sr1 Cu1 89.81(14)
O1 Sr1 N3 98.3(2)
O1 Sr1 N4 88.3(2)
O1 Sr1 O9 106.7(2)
O2 Sr1 Cu1 30.51(14)
O2 Sr1 N3 93.3(2)
O2 Sr1 N4 109.2(2)
O2 Sr1 O1 59.3(2)
O2 Sr1 O3 61.11(19)
O2 Sr1 O4 120.22(19)
O2 Sr1 O5 77.1(2)
O2 Sr1 O6 110.5(3)
O2 Sr1 O8 87.9(3)
O2 Sr1 O9 130.8(2)
O2 Sr1 O11 140.3(3)
O3 Sr1 Cu1 30.64(13)
O3 Sr1 N3 90.0(2)
O3 Sr1 N4 106.1(2)
O3 Sr1 O1 120.19(19)
O3 Sr1 O4 59.12(19)
O3 Sr1 O5 96.0(3)
O3 Sr1 O6 85.0(3)
O3 Sr1 O8 104.9(3)
O3 Sr1 O9 107.1(3)
O3 Sr1 O11 155.3(3)
O4 Sr1 Cu1 89.76(13)
O4 Sr1 N3 88.0(2)
O4 Sr1 N4 86.0(2)
O4 Sr1 O1 173.6(2)
O4 Sr1 O6 65.7(3)
O4 Sr1 O8 105.6(3)
O4 Sr1 O9 68.5(2)
O5 Sr1 Cu1 84.9(2)
O5 Sr1 N3 22.7(2)
O5 Sr1 N4 157.4(3)
O5 Sr1 O1 76.3(3)
O5 Sr1 O4 109.9(2)
O5 Sr1 O6 46.3(3)
O5 Sr1 O8 144.3(3)
O5 Sr1 O9 150.0(3)
O6 Sr1 Cu1 97.7(2)
O6 Sr1 N3 23.6(2)
O6 Sr1 N4 139.0(3)
O6 Sr1 O1 120.6(3)
O6 Sr1 O9 115.9(3)
O8 Sr1 Cu1 98.5(2)
O8 Sr1 N3 163.5(3)
O8 Sr1 N4 23.5(3)
O8 Sr1 O1 68.2(3)
O8 Sr1 O6 161.6(3)
O8 Sr1 O9 46.7(3)
O9 Sr1 Cu1 124.5(2)
O9 Sr1 N3 135.8(3)
O9 Sr1 N4 23.2(2)
O11 Sr1 Cu1 165.9(2)
O11 Sr1 N3 78.2(2)
O11 Sr1 N4 80.4(2)
O11 Sr1 O1 83.3(3)
O11 Sr1 O4 98.4(3)
O11 Sr1 O5 81.5(3)
O11 Sr1 O6 75.5(3)
O11 Sr1 O8 90.4(3)
O11 Sr1 O9 69.5(3)

loop_
_geom_bond_atom_site_label_1
_geom_bond_atom_site_label_2
_geom_bond_distance
C1 H1A 0.9800
C1 H1B 0.9800
C1 H1C 0.9800
C1 O1 1.438(12)
C7 C6 1.3900
C7 C2 1.3900
C7 O2 1.353(7)
C6 C5 1.3900
C6 C8 1.434(11)
C5 H5 0.9500
C5 C4 1.3900
C4 H4 0.9500
C4 C3 1.3900
C3 H3 0.9500
C3 C2 1.3900
C2 O1 1.372(8)
C8 H8 0.9500
C8 N1 1.277(13)
C9 H9A 0.9900
C9 H9B 0.9900
C9 C10 1.491(14)
C9 N1 1.477(12)
C10 H10A 0.9900
C10 H10B 0.9900
C10 N2 1.477(12)
C11 H11 0.9500
C11 C12 1.443(12)
C11 N2 1.271(13)
C17 C16 1.3900
C17 C12 1.3900
C17 O3 1.353(7)
C16 C15 1.3900
C16 O4 1.361(8)
C15 H15 0.9500
C15 C14 1.3900
C14 H14 0.9500
C14 C13 1.3900
C13 H13 0.9500
C13 C12 1.3900
C18 H18A 0.9800
C18 H18B 0.9800
C18 H18C 0.9800
C18 O4 1.438(12)
Cu1 N1 1.911(9)
Cu1 N2 1.918(8)
Cu1 O2 1.890(6)
Cu1 O3 1.893(6)
Cu1 Sr1 3.5665(13)
N3 O5 1.219(11)
N3 O6 1.251(12)
N3 O7 1.236(10)
N3 Sr1 3.100(8)
N4 O8 1.264(12)
N4 O9 1.242(11)
N4 O10 1.227(11)
N4 Sr1 3.130(9)
O1 Sr1 2.691(6)
O2 Sr1 2.530(6)
O3 Sr1 2.539(6)
O4 Sr1 2.676(6)
O5 Sr1 2.635(8)
O6 Sr1 2.683(9)
O8 Sr1 2.681(9)
O9 Sr1 2.723(8)
O11 Sr1 2.570(8)
O11 H11A 0.91(3)
O11 H11B 0.90(3)

loop_
_geom_hbond_atom_site_label_D
_geom_hbond_atom_site_label_H
_geom_hbond_atom_site_label_A
_geom_hbond_distance_DH
_geom_hbond_distance_HA
_geom_hbond_distance_DA
_geom_hbond_angle_DHA
_geom_hbond_site_symmetry_A
_geom_hbond_publ_flag
O11 H11A O7 0.91(3) 1.91(3) 2.813(11) 171(9) 2_574 yes
O11 H11B O8 0.90(3) 2.18(3) 3.075(13) 179(10) 2_575 yes

loop_
_geom_torsion_atom_site_label_1
_geom_torsion_atom_site_label_2
_geom_torsion_atom_site_label_3
_geom_torsion_atom_site_label_4
_geom_torsion
C7 C6 C5 C4 0.0
C7 C6 C8 N1 2.7(13)
C7 C2 O1 C1 -170.0(7)
C7 C2 O1 Sr1 -0.5(7)
C6 C7 C2 C3 0.0
C6 C7 C2 O1 -177.8(6)
C6 C7 O2 Cu1 -5.1(8)
C6 C7 O2 Sr1 176.8(3)
C6 C5 C4 C3 0.0
C6 C8 N1 C9 -177.1(9)
C6 C8 N1 Cu1 3.3(15)
C5 C6 C8 N1 -179.1(8)
C5 C4 C3 C2 0.0
C4 C3 C2 C7 0.0
C4 C3 C2 O1 177.6(7)
C3 C2 O1 C1 12.3(11)
C3 C2 O1 Sr1 -178.2(3)
C2 C7 C6 C5 0.0
C2 C7 C6 C8 178.1(7)
C2 C7 O2 Cu1 175.1(4)
C2 C7 O2 Sr1 -3.0(7)
C8 C6 C5 C4 -178.2(7)
C9 C10 N2 C11 -150.8(10)
C9 C10 N2 Cu1 27.5(13)
C10 C9 N1 C8 -155.5(10)
C10 C9 N1 Cu1 24.2(13)
C17 C16 C15 C14 0.0
C17 C16 O4 C18 -177.8(6)
C17 C16 O4 Sr1 -8.9(7)
C16 C17 C12 C11 176.5(7)
C16 C17 C12 C13 0.0
C16 C17 O3 Cu1 176.6(4)
C16 C17 O3 Sr1 9.0(7)
C16 C15 C14 C13 0.0
C15 C16 O4 C18 2.0(10)
C15 C16 O4 Sr1 170.9(3)
C15 C14 C13 C12 0.0
C14 C13 C12 C11 -176.7(7)
C14 C13 C12 C17 0.0
C12 C11 N2 C10 -175.6(10)
C12 C11 N2 Cu1 6.3(14)
C12 C17 C16 C15 0.0
C12 C17 C16 O4 179.8(6)
C12 C17 O3 Cu1 -2.6(9)
C12 C17 O3 Sr1 -170.2(3)
N1 C9 C10 N2 -32.5(15)
N1 Cu1 O2 C7 8.1(7)
N1 Cu1 O2 Sr1 -173.5(3)
N2 C11 C12 C17 2.4(13)
N2 C11 C12 C13 178.9(8)
N2 Cu1 O3 C17 8.0(7)
N2 Cu1 O3 Sr1 177.6(4)
O2 C7 C6 C5 -179.9(7)
O2 C7 C6 C8 -1.8(8)
O2 C7 C2 C3 179.9(6)
O2 C7 C2 O1 2.1(6)
O2 Cu1 O3 C17 -172.5(6)
O2 Cu1 O3 Sr1 -2.8(3)
O3 C17 C16 C15 -179.3(6)
O3 C17 C16 O4 0.6(7)
O3 C17 C12 C11 -4.3(8)
O3 C17 C12 C13 179.2(7)
O3 Cu1 O2 C7 -175.6(6)
O3 Cu1 O2 Sr1 2.8(3)
O4 C16 C15 C14 -179.8(7)
O5 N3 O6 Sr1 2.6(10)
O6 N3 O5 Sr1 -2.7(11)
O7 N3 O5 Sr1 176.0(8)
O7 N3 O6 Sr1 -176.1(8)
O8 N4 O9 Sr1 -6.2(10)
O9 N4 O8 Sr1 6.3(11)
O10 N4 O8 Sr1 -174.3(8)
O10 N4 O9 Sr1 174.4(9)
Sr1 Cu1 O2 C7 -178.4(7)
Sr1 Cu1 O3 C17 -169.7(8)
